data_4314149
loop_
_publ_author_name
'Graham Carver'
'Philip L. W. Tregenna-Piggott'
'Anne-Laure Barra'
'Antonia Neels'
'John A. Stride'

_publ_section_title
;
 Spectroscopic and Structural Characterization of the [Fe(imidazole)6]2+
 Cation
;
_journal_name_full 'Inorganic Chemistry'
_journal_page_first 5771
_journal_page_last 5777
_journal_paper_doi 10.1021/ic034110t
_journal_volume 42
_journal_year 2003
_chemical_formula_sum 'C18 H24 Fe N14 O6'
_chemical_formula_weight 588.36
_chemical_name_systematic
; 
 ? 
;
_space_group_IT_number 148
_symmetry_cell_setting trigonal
_symmetry_space_group_name_Hall '-R 3'
_symmetry_space_group_name_H-M 'R -3 :H'
_atom_sites_solution_hydrogens geom
_atom_sites_solution_primary direct
_atom_sites_solution_secondary difmap
_audit_creation_method SHELXL-97
_cell_angle_alpha 90.00
_cell_angle_beta 90.00
_cell_angle_gamma 120.00
_cell_formula_units_Z 3
_cell_length_a 12.4380(14)
_cell_length_b 12.4380(14)
_cell_length_c 14.5511(18)
_cell_measurement_reflns_used 5621
_cell_measurement_temperature 120(2)
_cell_measurement_theta_max 25.8
_cell_measurement_theta_min 2.35
_cell_volume 1949.5(4)
_computing_cell_refinement 'CELL (Stoe IPDS Software, 2000)'
_computing_data_collection 'EXPOSE (Stoe IPDS Software, 2000)'
_computing_data_reduction 'INTEGRATE (Stoe IPDS Software, 2000)'
_computing_molecular_graphics 'PLATON99 (Spek, 1990)'
_computing_publication_material 'SHELXL-97 (Sheldrick, 1997)'
_computing_structure_refinement 'SHELXL-97 (Sheldrick, 1997)'
_computing_structure_solution 'SHELXS-97 (Sheldrick, 1990)'
_diffrn_ambient_temperature 120(2)
_diffrn_detector_area_resol_mean 0.81\%A
_diffrn_measured_fraction_theta_full 0.983
_diffrn_measured_fraction_theta_max 0.983
_diffrn_measurement_device_type 'STOE IPDS'
_diffrn_measurement_method 'phi oscillation'
_diffrn_radiation_monochromator graphite
_diffrn_radiation_source 'fine-focus sealed tube'
_diffrn_radiation_type MoK\a
_diffrn_radiation_wavelength 0.71073
_diffrn_reflns_av_R_equivalents 0.0649
_diffrn_reflns_av_sigmaI/netI 0.0359
_diffrn_reflns_limit_h_max 15
_diffrn_reflns_limit_h_min -15
_diffrn_reflns_limit_k_max 15
_diffrn_reflns_limit_k_min -15
_diffrn_reflns_limit_l_max 17
_diffrn_reflns_limit_l_min -15
_diffrn_reflns_number 3720
_diffrn_reflns_theta_full 25.86
_diffrn_reflns_theta_max 25.86
_diffrn_reflns_theta_min 4.03
_diffrn_standards_decay_% 0
_diffrn_standards_interval_time 0
_diffrn_standards_number 0
_exptl_absorpt_coefficient_mu 0.643
_exptl_absorpt_correction_type none
_exptl_crystal_colour colourless
_exptl_crystal_density_diffrn 1.503
_exptl_crystal_density_meas ?
_exptl_crystal_density_method 'not measured'
_exptl_crystal_description block
_exptl_crystal_F_000 912
_exptl_crystal_size_max 0.50
_exptl_crystal_size_mid 0.50
_exptl_crystal_size_min 0.45
_refine_diff_density_max 0.237
_refine_diff_density_min -0.212
_refine_diff_density_rms 0.045
_refine_ls_extinction_method none
_refine_ls_goodness_of_fit_ref 1.078
_refine_ls_hydrogen_treatment mixed
_refine_ls_matrix_type full
_refine_ls_number_parameters 76
_refine_ls_number_reflns 831
_refine_ls_number_restraints 0
_refine_ls_restrained_S_all 1.078
_refine_ls_R_factor_all 0.0287
_refine_ls_R_factor_gt 0.0270
_refine_ls_shift/su_max 0.005
_refine_ls_shift/su_mean 0.000
_refine_ls_structure_factor_coef Fsqd
_refine_ls_weighting_details 'calc w=1/[\s^2^(Fo^2^)+(0.0267P)^2^+2.7009P] where P=(Fo^2^+2Fc^2^)/3'
_refine_ls_weighting_scheme calc
_refine_ls_wR_factor_gt 0.0695
_refine_ls_wR_factor_ref 0.0702
_reflns_number_gt 777
_reflns_number_total 831
_reflns_threshold_expression >2sigma(I)
_cod_data_source_file ic034110tsi20030507_061217.cif
_cod_data_source_block feim6-01
_cod_depositor_comments
;
The following automatic conversions were performed:

'_exptl_crystal_density_meas' value 'none' was changed to '?' - the
value is perceived as not measured.

Automatic conversion script
Id: cif_fix_values 3008 2015-01-20 13:52:24Z robertas 
;
_cod_original_sg_symbol_H-M 'R -3'
_cod_database_code 4314149

loop_
_symmetry_equiv_pos_as_xyz
'x, y, z'
'-y, x-y, z'
'-x+y, -x, z'
'x+2/3, y+1/3, z+1/3'
'-y+2/3, x-y+1/3, z+1/3'
'-x+y+2/3, -x+1/3, z+1/3'
'x+1/3, y+2/3, z+2/3'
'-y+1/3, x-y+2/3, z+2/3'
'-x+y+1/3, -x+2/3, z+2/3'
'-x, -y, -z'
'y, -x+y, -z'
'x-y, x, -z'
'-x+2/3, -y+1/3, -z+1/3'
'y+2/3, -x+y+1/3, -z+1/3'
'x-y+2/3, x+1/3, -z+1/3'
'-x+1/3, -y+2/3, -z+2/3'
'y+1/3, -x+y+2/3, -z+2/3'
'x-y+1/3, x+2/3, -z+2/3'

loop_
_atom_site_label
_atom_site_type_symbol
_atom_site_fract_x
_atom_site_fract_y
_atom_site_fract_z
_atom_site_U_iso_or_equiv
_atom_site_adp_type
_atom_site_occupancy
_atom_site_symmetry_multiplicity
_atom_site_calc_flag
_atom_site_refinement_flags
_atom_site_disorder_assembly
_atom_site_disorder_group
C1 C 0.16408(16) -0.01110(15) 0.67173(11) 0.0255(3) Uani 1 1 d . . .
H1 H 0.1401(19) 0.0368(19) 0.7070(13) 0.032(5) Uiso 1 1 d . . .
C2 C 0.24240(18) -0.05396(17) 0.69225(13) 0.0349(4) Uani 1 1 d . . .
H2 H 0.287(3) -0.046(2) 0.7441(16) 0.057(7) Uiso 1 1 d . . .
C3 C 0.17145(13) -0.10947(13) 0.55258(10) 0.0198(3) Uani 1 1 d . . .
H3 H 0.156(2) -0.148(2) 0.4929(15) 0.033(5) Uiso 1 1 d . . .
N1 N 0.11878(11) -0.04679(11) 0.58348(8) 0.0176(3) Uani 1 1 d . . .
N2 N 0.24714(13) -0.11500(13) 0.61540(10) 0.0266(3) Uani 1 1 d . . .
H2N H 0.289(2) -0.151(2) 0.6048(15) 0.041(6) Uiso 1 1 d . . .
Fe1 Fe 0.0000 0.0000 0.5000 0.01352(17) Uani 1 6 d S . .
N3 N 0.3333 -0.3333 0.56020(13) 0.0175(4) Uani 1 3 d S . .
O1 O 0.40310(10) -0.21800(10) 0.56042(8) 0.0269(3) Uani 1 1 d . . .

loop_
_atom_site_aniso_label
_atom_site_aniso_U_11
_atom_site_aniso_U_22
_atom_site_aniso_U_33
_atom_site_aniso_U_23
_atom_site_aniso_U_13
_atom_site_aniso_U_12
C1 0.0298(8) 0.0278(8) 0.0240(8) -0.0065(6) -0.0089(6) 0.0183(7)
C2 0.0423(10) 0.0375(10) 0.0354(10) -0.0127(8) -0.0207(8) 0.0277(9)
C3 0.0187(7) 0.0185(7) 0.0232(8) 0.0011(6) -0.0006(6) 0.0101(6)
N1 0.0170(6) 0.0177(6) 0.0189(6) 0.0019(4) -0.0002(4) 0.0093(5)
N2 0.0245(7) 0.0239(7) 0.0377(8) -0.0051(6) -0.0087(6) 0.0168(6)
Fe1 0.0127(2) 0.0127(2) 0.0151(3) 0.000 0.000 0.00636(10)
N3 0.0199(6) 0.0199(6) 0.0128(10) 0.000 0.000 0.0100(3)
O1 0.0219(6) 0.0157(5) 0.0399(7) 0.0007(5) -0.0018(5) 0.0070(4)

loop_
_atom_type_symbol
_atom_type_description
_atom_type_scat_dispersion_real
_atom_type_scat_dispersion_imag
_atom_type_scat_source
C C 0.0033 0.0016 'International Tables Vol C Tables 4.2.6.8 and 6.1.1.4'
H H 0.0000 0.0000 'International Tables Vol C Tables 4.2.6.8 and 6.1.1.4'
N N 0.0061 0.0033 'International Tables Vol C Tables 4.2.6.8 and 6.1.1.4'
O O 0.0106 0.0060 'International Tables Vol C Tables 4.2.6.8 and 6.1.1.4'
Fe Fe 0.3463 0.8444 'International Tables Vol C Tables 4.2.6.8 and 6.1.1.4'

loop_
_geom_angle_atom_site_label_1
_geom_angle_atom_site_label_2
_geom_angle_atom_site_label_3
_geom_angle
_geom_angle_site_symmetry_1
_geom_angle_site_symmetry_3
_geom_angle_publ_flag
C2 C1 N1 109.59(14) . . ?
C1 C2 N2 106.05(14) . . ?
N1 C3 N2 111.49(13) . . ?
C3 N1 C1 105.22(12) . . ?
C3 N1 Fe1 124.28(10) . . ?
C1 N1 Fe1 130.26(10) . . ?
C3 N2 C2 107.64(14) . . ?
N1 Fe1 N1 180.0 11_556 2 ?
N1 Fe1 N1 87.46(4) 11_556 . ?
N1 Fe1 N1 92.54(4) 2 . ?
N1 Fe1 N1 92.54(4) 11_556 10_556 ?
N1 Fe1 N1 87.46(4) 2 10_556 ?
N1 Fe1 N1 180.0 . 10_556 ?
N1 Fe1 N1 92.54(4) 11_556 12_556 ?
N1 Fe1 N1 87.46(4) 2 12_556 ?
N1 Fe1 N1 87.46(4) . 12_556 ?
N1 Fe1 N1 92.54(4) 10_556 12_556 ?
N1 Fe1 N1 87.46(4) 11_556 3 ?
N1 Fe1 N1 92.54(4) 2 3 ?
N1 Fe1 N1 92.54(4) . 3 ?
N1 Fe1 N1 87.46(4) 10_556 3 ?
N1 Fe1 N1 180.00(6) 12_556 3 ?
O1 N3 O1 119.999(2) 2_545 . ?
O1 N3 O1 119.999(2) 2_545 3_655 ?
O1 N3 O1 119.999(2) . 3_655 ?

loop_
_geom_bond_atom_site_label_1
_geom_bond_atom_site_label_2
_geom_bond_distance
_geom_bond_site_symmetry_2
_geom_bond_publ_flag
C1 C2 1.357(2) . ?
C1 N1 1.3832(19) . ?
C2 N2 1.369(2) . ?
C3 N1 1.3228(19) . ?
C3 N2 1.338(2) . ?
N1 Fe1 2.2038(11) . ?
Fe1 N1 2.2038(11) 11_556 ?
Fe1 N1 2.2038(11) 2 ?
Fe1 N1 2.2038(11) 10_556 ?
Fe1 N1 2.2038(12) 12_556 ?
Fe1 N1 2.2038(11) 3 ?
N3 O1 1.2514(11) 2_545 ?
N3 O1 1.2514(11) . ?
N3 O1 1.2514(10) 3_655 ?

loop_
_geom_hbond_atom_site_label_D
_geom_hbond_atom_site_label_H
_geom_hbond_atom_site_label_A
_geom_hbond_distance_DH
_geom_hbond_distance_HA
_geom_hbond_distance_DA
_geom_hbond_angle_DHA
_geom_hbond_site_symmetry_A
N2 H2N O1 0.86(3) 2.07(3) 2.9206(19) 170(2) .

loop_
_geom_torsion_atom_site_label_1
_geom_torsion_atom_site_label_2
_geom_torsion_atom_site_label_3
_geom_torsion_atom_site_label_4
_geom_torsion
_geom_torsion_site_symmetry_1
_geom_torsion_site_symmetry_2
_geom_torsion_site_symmetry_3
_geom_torsion_site_symmetry_4
_geom_torsion_publ_flag
N1 C1 C2 N2 1.0(2) . . . . ?
N2 C3 N1 C1 -0.27(17) . . . . ?
N2 C3 N1 Fe1 174.48(10) . . . . ?
C2 C1 N1 C3 -0.46(19) . . . . ?
C2 C1 N1 Fe1 -174.77(12) . . . . ?
N1 C3 N2 C2 0.88(19) . . . . ?
C1 C2 N2 C3 -1.1(2) . . . . ?
C3 N1 Fe1 N1 26.94(12) . . . 11_556 ?
C1 N1 Fe1 N1 -159.71(13) . . . 11_556 ?
C3 N1 Fe1 N1 -153.06(12) . . . 2 ?
C1 N1 Fe1 N1 20.29(13) . . . 2 ?
C3 N1 Fe1 N1 12(100) . . . 10_556 ?
C1 N1 Fe1 N1 -175(100) . . . 10_556 ?
C3 N1 Fe1 N1 -65.71(13) . . . 12_556 ?
C1 N1 Fe1 N1 107.63(11) . . . 12_556 ?
C3 N1 Fe1 N1 114.29(13) . . . 3 ?
C1 N1 Fe1 N1 -72.37(11) . . . 3 ?
